data_4128690
loop_
_publ_author_name
'Senthilkumar, Kabali'
'Kondratowicz, Mateusz'
'Lis, Tadeusz'
'Chmielewski, Piotr J.'
'Cybi\'nska, Joanna'
'Zafra, Jos\'e L'
'Casado, Juan'
'Vives, Thomas'
'Crassous, Jeanne'
'Favereau, Ludovic'
'St\;epie\'n, Marcin'

_publ_section_title
;
 Lemniscular [16]Cycloparaphenylene: A Radially Conjugated Figure-Eight
 Aromatic Molecule.
;
_journal_issue 18
_journal_name_full 'Journal of the American Chemical Society'
_journal_page_first 7421
_journal_page_last 7427
_journal_paper_doi 10.1021/jacs.9b01797
_journal_volume 141
_journal_year 2019
_chemical_formula_moiety 'C48 H60 B4 N2 O8, 0.9(C H4 O), 1.45(C H2 Cl2)'
_chemical_formula_sum 'C50.35 H66.5 B4 Cl2.9 N2 O8.9'
_chemical_formula_weight 988.20
_space_group_crystal_system monoclinic
_space_group_IT_number 14
_space_group_name_Hall '-P 2ybc'
_space_group_name_H-M_alt 'P 1 21/c 1'
_atom_sites_solution_hydrogens mixed
_audit_creation_method SHELXL-2013
_cell_angle_alpha 90
_cell_angle_beta 92.26(3)
_cell_angle_gamma 90
_cell_formula_units_Z 4
_cell_length_a 11.357(3)
_cell_length_b 19.873(6)
_cell_length_c 24.561(5)
_cell_measurement_reflns_used 17185
_cell_measurement_temperature 100(2)
_cell_measurement_theta_max 25
_cell_measurement_theta_min 1.6
_cell_volume 5539(2)
_computing_cell_refinement 'CrysAlis PRO (Agilent, 2011)'
_computing_data_collection 'CrysAlis PRO (Agilent, 2011)'
_computing_data_reduction 'CrysAlis PRO (Agilent, 2011)'
_computing_structure_refinement 'SHELXL-2013 (Sheldrick, 2013)'
_computing_structure_solution 'SHELXS-97 (Sheldrick, 1990)'
_diffrn_ambient_temperature 100(2)
_diffrn_measured_fraction_theta_full 1.000
_diffrn_measured_fraction_theta_max 1.000
_diffrn_measurement_device_type
;
Xcalibur R kappa-geometry diffractometer with a Ruby CCD detector
;
_diffrn_radiation_source 'fine-focus sealed tube'
_diffrn_radiation_type MoK\a
_diffrn_radiation_wavelength 0.71073
_diffrn_reflns_av_R_equivalents 0.0352
_diffrn_reflns_av_unetI/netI 0.0214
_diffrn_reflns_Laue_measured_fraction_full 1.000
_diffrn_reflns_Laue_measured_fraction_max 1.000
_diffrn_reflns_limit_h_max 13
_diffrn_reflns_limit_h_min -13
_diffrn_reflns_limit_k_max 24
_diffrn_reflns_limit_k_min -24
_diffrn_reflns_limit_l_max 29
_diffrn_reflns_limit_l_min -29
_diffrn_reflns_number 68088
_diffrn_reflns_point_group_measured_fraction_full 1.000
_diffrn_reflns_point_group_measured_fraction_max 1.000
_diffrn_reflns_theta_full 25.500
_diffrn_reflns_theta_max 25.500
_diffrn_reflns_theta_min 1.660
_exptl_absorpt_coefficient_mu 0.212
_exptl_absorpt_correction_T_max 0.925
_exptl_absorpt_correction_T_min 0.888
_exptl_absorpt_correction_type analytical
_exptl_absorpt_process_details
;
CrysAlis RED, Oxford Diffraction Ltd.,
Version 1.171.32.5
Analytical numeric absorption correction using a
multifaceted crystal model based on expressions
derived by R.C. Clark & J.S. Reid.
(Clark, R. C. & Reid, J. S. (1995). Acta Cryst. A51, 887-897)
;
_exptl_crystal_colour COLORLESS
_exptl_crystal_density_diffrn 1.185
_exptl_crystal_description BLOCK
_exptl_crystal_F_000 2092
_exptl_crystal_size_max 0.520
_exptl_crystal_size_mid 0.500
_exptl_crystal_size_min 0.410
_refine_diff_density_max 0.678
_refine_diff_density_min -0.404
_refine_diff_density_rms 0.069
_refine_ls_extinction_method none
_refine_ls_goodness_of_fit_ref 1.107
_refine_ls_hydrogen_treatment constr
_refine_ls_matrix_type full
_refine_ls_number_parameters 885
_refine_ls_number_reflns 10316
_refine_ls_number_restraints 11
_refine_ls_restrained_S_all 1.108
_refine_ls_R_factor_all 0.1115
_refine_ls_R_factor_gt 0.0922
_refine_ls_shift/su_max 0.002
_refine_ls_shift/su_mean 0.000
_refine_ls_structure_factor_coef Fsqd
_refine_ls_weighting_details
;
 w=1/[\s^2^(Fo^2^)+(0.1242P)^2^+5.8917P]
 where P=(Fo^2^+2Fc^2^)/3
;
_refine_ls_weighting_scheme calc
_refine_ls_wR_factor_gt 0.2528
_refine_ls_wR_factor_ref 0.2740
_reflns_Friedel_coverage 0.000
_reflns_number_gt 7928
_reflns_number_total 10316
_reflns_threshold_expression 'I > 2\s(I)'
_cod_data_source_file ja9b01797_si_002.cif
_cod_data_source_block ksk273fa
_cod_depositor_comments
;
The following automatic conversions were performed:

data item '_exptl_absorpt_correction_type' value 'ANALYTICAL' was
changed to 'analytical' in accordance with the
/home/data/users/saulius/crontab/automatic-downloads/current/ACS/lib/dictionaries/cif_core.dic
dictionary named 'cif_core.dic' version 2.4.2 last updated on
2011-04-26.

Automatic conversion script
Id: cif_fix_values 6909 2019-04-08 15:41:33Z antanas 
;
_cod_original_sg_symbol_H-M 'P 21/c'
_cod_original_formula_sum 'C50.35 H66.50 B4 Cl2.90 N2 O8.90'
_cod_database_code 4128690
_shelx_space_group_comment
;
The symmetry employed for this shelxl refinement is uniquely defined
by the following loop, which should always be used as a source of
symmetry information in preference to the above space-group names.
They are only intended as comments.
;
_shelx_estimated_absorpt_t_min 0.898
_shelx_estimated_absorpt_t_max 0.918
_shelxl_version_number 2013-2

loop_
_space_group_symop_operation_xyz
'x, y, z'
'-x, y+1/2, -z+1/2'
'-x, -y, -z'
'x, -y-1/2, z-1/2'

loop_
_atom_site_label
_atom_site_type_symbol
_atom_site_fract_x
_atom_site_fract_y
_atom_site_fract_z
_atom_site_U_iso_or_equiv
_atom_site_adp_type
_atom_site_occupancy
_atom_site_site_symmetry_order
_atom_site_calc_flag
_atom_site_refinement_flags_posn
_atom_site_refinement_flags_adp
_atom_site_refinement_flags_occupancy
_atom_site_disorder_assembly
_atom_site_disorder_group
N1 N 0.2638(2) 0.26511(13) 0.74334(9) 0.0425(6) Uani 1 1 d . . . . .
N2 N 0.2610(2) 0.33382(13) 0.74378(9) 0.0447(6) Uani 1 1 d . . . . .
C1A C 0.1710(3) 0.22370(15) 0.72573(10) 0.0386(7) Uani 1 1 d . . . . .
C2A C 0.2064(3) 0.15682(15) 0.73412(10) 0.0378(7) Uani 1 1 d . . . . .
C3A C 0.1293(3) 0.10471(17) 0.71920(12) 0.0471(8) Uani 1 1 d . . . . .
H3A H 0.1513 0.0590 0.7247 0.057 Uiso 1 1 calc R U . . .
C4A C 0.0211(3) 0.12105(19) 0.69638(12) 0.0532(9) Uani 1 1 d . . . . .
H4A H -0.0316 0.0858 0.6861 0.064 Uiso 1 1 calc R U . . .
C5A C -0.0146(3) 0.18727(19) 0.68763(12) 0.0499(8) Uani 1 1 d . . . . .
C6A C 0.0613(3) 0.24038(18) 0.70270(11) 0.0452(7) Uani 1 1 d . . . . .
H6A H 0.0385 0.2860 0.6973 0.054 Uiso 1 1 calc R U . . .
B1A B -0.1385(4) 0.2022(3) 0.66054(15) 0.0667(14) Uani 1 1 d . . . . .
O1A O -0.1766(3) 0.26540(19) 0.64706(11) 0.0897(11) Uani 1 1 d . . . . .
O2A O -0.2304(5) 0.1696(3) 0.6577(2) 0.0595(15) Uani 0.5 1 d . . P A 5
C7A C -0.2928(9) 0.2422(7) 0.6125(4) 0.057(2) Uani 0.5 1 d . . P A 5
C8A C -0.3172(11) 0.1661(6) 0.6175(5) 0.055(3) Uani 0.5 1 d . . P A 5
C9A C -0.3899(10) 0.2899(6) 0.6257(4) 0.101(4) Uani 0.5 1 d . . P A 5
H9A1 H -0.4028 0.2885 0.6649 0.151 Uiso 0.5 1 calc R U P A 5
H9A2 H -0.4624 0.2768 0.6055 0.151 Uiso 0.5 1 calc R U P A 5
H9A3 H -0.3678 0.3357 0.6152 0.151 Uiso 0.5 1 calc R U P A 5
C10A C -0.2469(8) 0.2587(5) 0.5555(3) 0.078(3) Uani 0.5 1 d . . P A 5
H10A H -0.2763 0.2250 0.5292 0.118 Uiso 0.5 1 calc R U P A 5
H10B H -0.1605 0.2581 0.5571 0.118 Uiso 0.5 1 calc R U P A 5
H10C H -0.2748 0.3034 0.5441 0.118 Uiso 0.5 1 calc R U P A 5
C11A C -0.3541(8) 0.1304(6) 0.5656(3) 0.076(3) Uani 0.5 1 d . . P A 5
H11A H -0.3037 0.1448 0.5363 0.114 Uiso 0.5 1 calc R U P A 5
H11B H -0.4364 0.1413 0.5558 0.114 Uiso 0.5 1 calc R U P A 5
H11C H -0.3462 0.0817 0.5708 0.114 Uiso 0.5 1 calc R U P A 5
C12A C -0.4427(8) 0.1807(6) 0.6471(4) 0.072(3) Uani 0.5 1 d . . P A 5
H12A H -0.4266 0.1932 0.6853 0.108 Uiso 0.5 1 calc R U P A 5
H12B H -0.4915 0.1400 0.6454 0.108 Uiso 0.5 1 calc R U P A 5
H12C H -0.4846 0.2175 0.6282 0.108 Uiso 0.5 1 calc R U P A 5
O2G O -0.2027(4) 0.1400(3) 0.6371(2) 0.0455(12) Uani 0.5 1 d . . P A 6
C7G C -0.2946(6) 0.2793(6) 0.6339(3) 0.057(2) Uani 0.5 1 d . . P A 6
C8G C -0.3263(11) 0.2021(8) 0.6252(6) 0.065(4) Uani 0.5 1 d . . P A 6
C9G C -0.3485(6) 0.3091(4) 0.6840(3) 0.0613(19) Uani 0.5 1 d . . P A 6
H9G1 H -0.3662 0.2730 0.7096 0.092 Uiso 0.5 1 calc R U P A 6
H9G2 H -0.4214 0.3329 0.6732 0.092 Uiso 0.5 1 calc R U P A 6
H9G3 H -0.2928 0.3408 0.7016 0.092 Uiso 0.5 1 calc R U P A 6
C10G C -0.3214(7) 0.3228(6) 0.5847(3) 0.089(3) Uani 0.5 1 d . . P A 6
H10X H -0.2945 0.3001 0.5520 0.134 Uiso 0.5 1 calc R U P A 6
H10Y H -0.2805 0.3660 0.5892 0.134 Uiso 0.5 1 calc R U P A 6
H10Z H -0.4065 0.3306 0.5810 0.134 Uiso 0.5 1 calc R U P A 6
C11G C -0.3132(8) 0.1766(7) 0.5668(4) 0.086(3) Uani 0.5 1 d . . P A 6
H11X H -0.2313 0.1821 0.5564 0.129 Uiso 0.5 1 calc R U P A 6
H11Y H -0.3652 0.2025 0.5418 0.129 Uiso 0.5 1 calc R U P A 6
H11Z H -0.3348 0.1289 0.5648 0.129 Uiso 0.5 1 calc R U P A 6
C12G C -0.4027(8) 0.1503(6) 0.6614(4) 0.079(3) Uani 0.5 1 d . . P A 6
H12X H -0.4235 0.1723 0.6954 0.119 Uiso 0.5 1 calc R U P A 6
H12Y H -0.3557 0.1100 0.6699 0.119 Uiso 0.5 1 calc R U P A 6
H12Z H -0.4748 0.1374 0.6408 0.119 Uiso 0.5 1 calc R U P A 6
C1B C 0.3571(3) 0.22643(15) 0.76358(10) 0.0381(7) Uani 1 1 d . . . . .
C2B C 0.3247(3) 0.15854(15) 0.75808(10) 0.0378(7) Uani 1 1 d . . . . .
C3B C 0.4054(3) 0.10888(17) 0.77507(12) 0.0469(8) Uani 1 1 d . . . . .
H3B H 0.3859 0.0626 0.7715 0.056 Uiso 1 1 calc R U . . .
C4B C 0.5135(3) 0.12837(19) 0.79699(12) 0.0531(9) Uani 1 1 d . . . . .
H4B H 0.5683 0.0947 0.8086 0.064 Uiso 1 1 calc R U . . .
C5B C 0.5455(3) 0.1958(2) 0.80277(12) 0.0506(9) Uani 1 1 d . . . . .
C6B C 0.4660(3) 0.24608(17) 0.78567(11) 0.0434(7) Uani 1 1 d . . . . .
H6B H 0.4861 0.2923 0.7891 0.052 Uiso 1 1 calc R U . . .
B1B B 0.6683(4) 0.2159(3) 0.82817(17) 0.0744(16) Uani 1 1 d . . . . .
O1B O 0.6922(6) 0.2855(5) 0.8399(3) 0.072(2) Uani 0.745(5) 1 d . . P B 3
O2B O 0.7612(3) 0.1781(2) 0.83404(16) 0.0638(11) Uani 0.745(5) 1 d . . P B 3
C7B C 0.8219(4) 0.2901(4) 0.8519(2) 0.0689(18) Uani 0.745(5) 1 d . . P B 3
C8B C 0.8547(6) 0.2145(6) 0.8646(3) 0.075(2) Uani 0.745(5) 1 d . . P B 3
C9B C 0.8740(4) 0.3165(3) 0.7998(2) 0.0671(15) Uani 0.745(5) 1 d . . P B 3
H9B1 H 0.8568 0.2848 0.7700 0.101 Uiso 0.745(5) 1 calc R U P B 3
H9B2 H 0.9596 0.3213 0.8053 0.101 Uiso 0.745(5) 1 calc R U P B 3
H9B3 H 0.8393 0.3604 0.7906 0.101 Uiso 0.745(5) 1 calc R U P B 3
C10B C 0.8448(6) 0.3400(5) 0.8979(3) 0.119(3) Uani 0.745(5) 1 d . . P B 3
H10D H 0.8194 0.3205 0.9322 0.178 Uiso 0.745(5) 1 calc R U P B 3
H10E H 0.8006 0.3815 0.8902 0.178 Uiso 0.745(5) 1 calc R U P B 3
H10F H 0.9292 0.3502 0.9011 0.178 Uiso 0.745(5) 1 calc R U P B 3
C11B C 0.9735(5) 0.1923(4) 0.8449(3) 0.084(2) Uani 0.745(5) 1 d . . P B 3
H11D H 0.9756 0.1990 0.8054 0.126 Uiso 0.745(5) 1 calc R U P B 3
H11E H 0.9856 0.1445 0.8533 0.126 Uiso 0.745(5) 1 calc R U P B 3
H11F H 1.0360 0.2190 0.8631 0.126 Uiso 0.745(5) 1 calc R U P B 3
C12B C 0.8420(6) 0.1936(6) 0.9240(2) 0.121(4) Uani 0.745(5) 1 d . . P B 3
H12D H 0.7583 0.1888 0.9314 0.182 Uiso 0.745(5) 1 calc R U P B 3
H12E H 0.8774 0.2281 0.9480 0.182 Uiso 0.745(5) 1 calc R U P B 3
H12F H 0.8823 0.1506 0.9306 0.182 Uiso 0.745(5) 1 calc R U P B 3
O1F O 0.7204(14) 0.2636(11) 0.8445(9) 0.051(5) Uani 0.255(5) 1 d . . P B 4
O2F O 0.7265(8) 0.1453(5) 0.8591(4) 0.043(2) Uani 0.255(5) 1 d . . P B 4
C7F C 0.8179(13) 0.2488(10) 0.8838(7) 0.053(4) Uani 0.255(5) 1 d . . P B 4
C8F C 0.8407(12) 0.1717(12) 0.8798(7) 0.056(5) Uani 0.255(5) 1 d . . P B 4
C9F C 0.9145(18) 0.2967(12) 0.8733(9) 0.095(7) Uani 0.255(5) 1 d . . P B 4
H9B4 H 0.9404 0.2906 0.8360 0.143 Uiso 0.255(5) 1 calc R U P B 4
H9B5 H 0.9808 0.2884 0.8991 0.143 Uiso 0.255(5) 1 calc R U P B 4
H9B6 H 0.8861 0.3429 0.8777 0.143 Uiso 0.255(5) 1 calc R U P B 4
C10F C 0.7672(12) 0.2648(9) 0.9384(5) 0.060(4) Uani 0.255(5) 1 d . . P B 4
H10U H 0.7098 0.2302 0.9475 0.091 Uiso 0.255(5) 1 calc R U P B 4
H10V H 0.7281 0.3088 0.9366 0.091 Uiso 0.255(5) 1 calc R U P B 4
H10W H 0.8308 0.2659 0.9666 0.091 Uiso 0.255(5) 1 calc R U P B 4
C11F C 0.9255(14) 0.1544(13) 0.8344(6) 0.075(6) Uani 0.255(5) 1 d . . P B 4
H11U H 0.9741 0.1938 0.8267 0.113 Uiso 0.255(5) 1 calc R U P B 4
H11V H 0.8799 0.1415 0.8013 0.113 Uiso 0.255(5) 1 calc R U P B 4
H11W H 0.9765 0.1169 0.8462 0.113 Uiso 0.255(5) 1 calc R U P B 4
C12F C 0.8772(14) 0.1365(10) 0.9314(6) 0.067(5) Uani 0.255(5) 1 d . . P B 4
H12U H 0.8238 0.1490 0.9601 0.101 Uiso 0.255(5) 1 calc R U P B 4
H12V H 0.9579 0.1497 0.9423 0.101 Uiso 0.255(5) 1 calc R U P B 4
H12W H 0.8739 0.0877 0.9256 0.101 Uiso 0.255(5) 1 calc R U P B 4
C1C C 0.2345(2) 0.37330(15) 0.78863(11) 0.0373(6) Uani 1 1 d . . . . .
C2C C 0.2338(2) 0.44041(15) 0.77172(12) 0.0385(7) Uani 1 1 d . . . . .
C3C C 0.2137(3) 0.49107(17) 0.80956(13) 0.0499(8) Uani 1 1 d . . . . .
H3C H 0.2146 0.5371 0.7991 0.060 Uiso 1 1 calc R U . . .
C4C C 0.1927(3) 0.47295(18) 0.86237(13) 0.0491(8) Uani 1 1 d . . . . .
H4C H 0.1782 0.5073 0.8882 0.059 Uiso 1 1 calc R U . . .
C5C C 0.1918(2) 0.40515(17) 0.87962(12) 0.0419(7) Uani 1 1 d . . . . .
C6C C 0.2142(2) 0.35433(16) 0.84196(11) 0.0390(7) Uani 1 1 d . . . . .
H6C H 0.2155 0.3083 0.8525 0.047 Uiso 1 1 calc R U . . .
B1C B 0.1714(3) 0.3902(2) 0.94080(14) 0.0445(8) Uani 1 1 d . . . . .
O1C O 0.1812(2) 0.32830(13) 0.96445(8) 0.0537(6) Uani 1 1 d . . . . .
O2C O 0.1402(2) 0.43970(13) 0.97541(9) 0.0551(6) Uani 1 1 d . . . . .
C7C C 0.1794(3) 0.3397(2) 1.02352(13) 0.0627(10) Uani 1 1 d . . . . .
C8C C 0.1148(3) 0.4076(2) 1.02743(13) 0.0582(9) Uani 1 1 d . . . . .
C9C C 0.1197(4) 0.2804(2) 1.04915(15) 0.0727(12) Uani 1 1 d . . . . .
H9C1 H 0.1669 0.2398 1.0441 0.109 Uiso 1 1 calc R U . . .
H9C2 H 0.0412 0.2742 1.0318 0.109 Uiso 1 1 calc R U . . .
H9C3 H 0.1121 0.2888 1.0882 0.109 Uiso 1 1 calc R U . . .
C10C C 0.3097(4) 0.3431(3) 1.04368(18) 0.0963(17) Uani 1 1 d . . . . .
H10G H 0.3477 0.3819 1.0271 0.144 Uiso 1 1 calc R U . . .
H10H H 0.3502 0.3018 1.0334 0.144 Uiso 1 1 calc R U . . .
H10I H 0.3141 0.3479 1.0834 0.144 Uiso 1 1 calc R U . . .
C11C C -0.0175(3) 0.3996(2) 1.02921(14) 0.0604(10) Uani 1 1 d . . . . .
H11G H -0.0542 0.4440 1.0321 0.091 Uiso 1 1 calc R U . . .
H11H H -0.0367 0.3723 1.0609 0.091 Uiso 1 1 calc R U . . .
H11I H -0.0472 0.3773 0.9958 0.091 Uiso 1 1 calc R U . . .
C12C C 0.1584(5) 0.4559(3) 1.07253(15) 0.0837(14) Uani 1 1 d . . . . .
H12G H 0.1112 0.4972 1.0709 0.126 Uiso 1 1 calc R U . . .
H12H H 0.2413 0.4671 1.0674 0.126 Uiso 1 1 calc R U . . .
H12I H 0.1507 0.4344 1.1081 0.126 Uiso 1 1 calc R U . . .
C1D C 0.2757(2) 0.37439(15) 0.69806(11) 0.0380(6) Uani 1 1 d . . . . .
C2D C 0.2585(2) 0.44134(15) 0.71393(12) 0.0396(7) Uani 1 1 d . . . . .
C3D C 0.2643(3) 0.49231(18) 0.67515(14) 0.0532(9) Uani 1 1 d . . . . .
H3D H 0.2509 0.5379 0.6847 0.064 Uiso 1 1 calc R U . . .
C4D C 0.2898(3) 0.47519(18) 0.62285(14) 0.0563(9) Uani 1 1 d . . . . .
H4D H 0.2940 0.5099 0.5964 0.068 Uiso 1 1 calc R U . . .
C5D C 0.3102(3) 0.40824(17) 0.60682(12) 0.0437(7) Uani 1 1 d . . . . .
C6D C 0.3022(2) 0.35707(16) 0.64524(11) 0.0402(7) Uani 1 1 d . . . . .
H6D H 0.3145 0.3114 0.6355 0.048 Uiso 1 1 calc R U . . .
B1D B 0.3382(3) 0.3948(2) 0.54600(15) 0.0474(9) Uani 1 1 d . . . . .
O1D O 0.3579(3) 0.33523(15) 0.52383(9) 0.0820(10) Uani 1 1 d . . . . .
O2D O 0.3794(4) 0.4416(2) 0.51580(17) 0.0415(10) Uani 0.5 1 d . . P C 1
C7D C 0.4097(9) 0.3588(6) 0.4647(3) 0.057(2) Uani 0.5 1 d . . P C 1
C8D C 0.3247(8) 0.4152(4) 0.4506(3) 0.0614(19) Uani 0.5 1 d . . P C 1
C9D C 0.409(2) 0.2916(14) 0.4420(9) 0.065(4) Uani 0.5 1 d . . P C 1
H9D1 H 0.4750 0.2658 0.4585 0.098 Uiso 0.5 1 calc R U P C 1
H9D2 H 0.4176 0.2942 0.4025 0.098 Uiso 0.5 1 calc R U P C 1
H9D3 H 0.3348 0.2693 0.4498 0.098 Uiso 0.5 1 calc R U P C 1
C10D C 0.5378(19) 0.3817(9) 0.4635(7) 0.061(4) Uani 0.5 1 d . . P C 1
H10J H 0.5899 0.3439 0.4731 0.091 Uiso 0.5 1 calc R U P C 1
H10K H 0.5513 0.4182 0.4899 0.091 Uiso 0.5 1 calc R U P C 1
H10L H 0.5545 0.3979 0.4270 0.091 Uiso 0.5 1 calc R U P C 1
C11D C 0.374(2) 0.4658(12) 0.4171(9) 0.104(10) Uani 0.5 1 d . . P C 1
H11J H 0.4508 0.4794 0.4328 0.155 Uiso 0.5 1 calc R U P C 1
H11K H 0.3211 0.5048 0.4152 0.155 Uiso 0.5 1 calc R U P C 1
H11L H 0.3833 0.4478 0.3804 0.155 Uiso 0.5 1 calc R U P C 1
C12D C 0.2036(9) 0.3882(7) 0.4300(4) 0.090(3) Uani 0.5 1 d . . P C 1
H12J H 0.1803 0.3507 0.4532 0.135 Uiso 0.5 1 calc R U P C 1
H12K H 0.2088 0.3725 0.3924 0.135 Uiso 0.5 1 calc R U P C 1
H12L H 0.1448 0.4242 0.4315 0.135 Uiso 0.5 1 calc R U P C 1
O2E O 0.3051(5) 0.4454(3) 0.50406(18) 0.0539(12) Uani 0.5 1 d . . P C 2
C7E C 0.3474(8) 0.3410(5) 0.4666(3) 0.0475(19) Uani 0.5 1 d . . P C 2
C8E C 0.4141(7) 0.4110(4) 0.4650(2) 0.0442(15) Uani 0.5 1 d . . P C 2
C9E C 0.401(3) 0.2827(19) 0.4329(11) 0.099(9) Uani 0.5 1 d . . P C 2
H9E1 H 0.4840 0.2766 0.4442 0.148 Uiso 0.5 1 calc R U P C 2
H9E2 H 0.3949 0.2940 0.3941 0.148 Uiso 0.5 1 calc R U P C 2
H9E3 H 0.3577 0.2410 0.4394 0.148 Uiso 0.5 1 calc R U P C 2
C10E C 0.2220(8) 0.3415(5) 0.4431(3) 0.073(3) Uani 0.5 1 d . . P C 2
H10M H 0.1748 0.3733 0.4636 0.109 Uiso 0.5 1 calc R U P C 2
H10N H 0.1882 0.2963 0.4458 0.109 Uiso 0.5 1 calc R U P C 2
H10O H 0.2220 0.3552 0.4048 0.109 Uiso 0.5 1 calc R U P C 2
C11E C 0.5454(19) 0.4026(9) 0.4709(8) 0.056(4) Uani 0.5 1 d . . P C 2
H11M H 0.5650 0.3740 0.5024 0.085 Uiso 0.5 1 calc R U P C 2
H11N H 0.5825 0.4468 0.4761 0.085 Uiso 0.5 1 calc R U P C 2
H11O H 0.5745 0.3817 0.4379 0.085 Uiso 0.5 1 calc R U P C 2
C12E C 0.3711(15) 0.4627(9) 0.4155(7) 0.061(6) Uani 0.5 1 d . . P C 2
H121 H 0.4165 0.5045 0.4185 0.091 Uiso 0.5 1 calc R U P C 2
H122 H 0.2871 0.4727 0.4185 0.091 Uiso 0.5 1 calc R U P C 2
H123 H 0.3840 0.4415 0.3802 0.091 Uiso 0.5 1 calc R U P C 2
C1 C 0.4803(4) 0.5847(3) 0.1281(2) 0.0615(16) Uani 0.65 1 d . . P D 3
H1A H 0.4353 0.6271 0.1318 0.074 Uiso 0.65 1 calc R U P D 3
H1B H 0.5630 0.5932 0.1404 0.074 Uiso 0.65 1 calc R U P D 3
Cl1 Cl 0.47454(17) 0.55852(12) 0.06038(6) 0.0848(6) Uani 0.65 1 d . . P D 3
Cl2 Cl 0.4175(2) 0.51950(16) 0.16919(8) 0.1078(8) Uani 0.65 1 d . . P D 3
C2 C 0.0170(6) 0.9124(4) 0.8768(3) 0.0600(18) Uani 0.55 1 d . . P E 4
H2A H 0.0567 0.8684 0.8736 0.072 Uiso 0.55 1 calc R U P E 4
H2B H -0.0681 0.9056 0.8682 0.072 Uiso 0.55 1 calc R U P E 4
Cl3 Cl 0.0361(2) 0.94172(14) 0.94469(9) 0.0962(8) Uani 0.55 1 d . . P E 4
Cl4 Cl 0.0739(2) 0.96842(17) 0.82915(10) 0.1014(8) Uani 0.55 1 d . . P E 4
C3 C 0.512(5) 0.5597(18) 0.1197(12) 0.118 Uiso 0.04 1 d D U P F 4
H3E H 0.4872 0.5208 0.0969 0.141 Uiso 0.04 1 calc R U P F 4
H3F H 0.5992 0.5568 0.1249 0.141 Uiso 0.04 1 calc R U P F 4
Cl5 Cl 0.4529(18) 0.5502(10) 0.1822(8) 0.112(6) Uiso 0.04 1 d D . P F 4
Cl6 Cl 0.481(4) 0.632(2) 0.0827(15) 0.134(15) Uiso 0.04 1 d D . P F 4
C31 C 0.512(5) 0.5597(18) 0.1197(12) 0.118 Uiso 0.06 1 d . U P G 5
H31A H 0.5944 0.5743 0.1284 0.141 Uiso 0.06 1 calc R U P G 5
H31B H 0.4720 0.5999 0.1042 0.141 Uiso 0.06 1 calc R U P G 5
Cl51 Cl 0.4529(18) 0.5502(10) 0.1822(8) 0.112(6) Uiso 0.06 1 d . . P G 5
Cl61 Cl 0.526(3) 0.5067(14) 0.0635(11) 0.111(7) Uiso 0.06 1 d D . P G 5
C4 C 0.027(8) 0.9484(19) 0.8717(11) 0.127 Uiso 0.1 1 d D U P H 6
H4E H 0.0992 0.9701 0.8871 0.152 Uiso 0.1 1 calc R U P H 6
H4F H -0.0398 0.9788 0.8790 0.152 Uiso 0.1 1 calc R U P H 6
Cl7 Cl 0.0390(13) 0.9434(7) 0.8012(6) 0.087(3) Uiso 0.1 1 d D . P H 6
Cl8 Cl 0.006(3) 0.8746(17) 0.9074(11) 0.216(14) Uiso 0.1 1 d D . P H 6
O1M O 0.6984(8) 0.4324(4) 0.7074(3) 0.112(3) Uani 0.5 1 d D . P I 7
H1M H 0.7657 0.4255 0.7228 0.169 Uiso 0.5 1 d R U P I 7
C1M C 0.5863(11) 0.4145(6) 0.7301(6) 0.144(6) Uani 0.5 1 d D . P I 7
H1M1 H 0.5914 0.3688 0.7449 0.216 Uiso 0.5 1 d R U P I 7
H1M2 H 0.5240 0.4165 0.7014 0.216 Uiso 0.5 1 d R U P I 7
H1M3 H 0.5681 0.4460 0.7593 0.216 Uiso 0.5 1 d R U P I 7
O2M O 0.9236(10) 0.4109(5) 0.7586(5) 0.124(4) Uani 0.4 1 d D . P J 8
H2M H 0.9436 0.4413 0.7370 0.186 Uiso 0.4 1 d R U P J 8
C2M C 0.8154(14) 0.4295(9) 0.7833(8) 0.237(18) Uani 0.4 1 d D . P J 8
H2M1 H 0.8333 0.4448 0.8207 0.355 Uiso 0.4 1 d R U P J 8
H2M2 H 0.7625 0.3906 0.7840 0.355 Uiso 0.4 1 d R U P J 8
H2M3 H 0.7772 0.4660 0.7624 0.355 Uiso 0.4 1 d R U P J 8
C5 C 0.087(9) 0.935(4) 0.9206(16) 0.094 Uiso 0.05 1 d D U P K 9
H5A H 0.0450 0.9666 0.8953 0.113 Uiso 0.05 1 calc R U P K 9
H5B H 0.1587 0.9182 0.9034 0.113 Uiso 0.05 1 calc R U P K 9
Cl9 Cl 0.122(3) 0.9735(15) 0.9838(12) 0.101(8) Uiso 0.05 1 d D . P K 9
Cl10 Cl -0.0040(18) 0.8695(10) 0.9410(9) 0.066(5) Uiso 0.05 1 d D . P K 9

loop_
_atom_site_aniso_label
_atom_site_aniso_U_11
_atom_site_aniso_U_22
_atom_site_aniso_U_33
_atom_site_aniso_U_23
_atom_site_aniso_U_13
_atom_site_aniso_U_12
N1 0.0436(14) 0.0490(15) 0.0339(13) -0.0027(10) -0.0124(11) 0.0008(11)
N2 0.0586(17) 0.0466(15) 0.0283(12) -0.0023(10) -0.0044(11) 0.0013(12)
C1A 0.0378(15) 0.0559(18) 0.0215(13) -0.0015(12) -0.0066(11) -0.0032(13)
C2A 0.0368(15) 0.0555(18) 0.0207(12) 0.0007(11) -0.0047(11) -0.0033(13)
C3A 0.0508(19) 0.0581(19) 0.0316(15) 0.0029(13) -0.0092(13) -0.0133(15)
C4A 0.052(2) 0.075(2) 0.0322(16) 0.0049(15) -0.0119(14) -0.0193(17)
C5A 0.0381(17) 0.087(3) 0.0240(14) 0.0027(14) -0.0071(12) -0.0063(16)
C6A 0.0416(17) 0.066(2) 0.0269(14) 0.0014(13) -0.0076(12) 0.0060(14)
B1A 0.038(2) 0.133(4) 0.0286(18) 0.022(2) -0.0064(16) -0.005(2)
O1A 0.0665(19) 0.153(3) 0.0477(15) -0.0118(17) -0.0242(13) 0.0424(19)
O2A 0.044(3) 0.087(4) 0.046(3) -0.005(3) -0.022(3) -0.010(3)
C7A 0.048(5) 0.084(9) 0.038(5) 0.004(5) -0.013(4) 0.012(5)
C8A 0.039(4) 0.095(9) 0.031(5) 0.006(5) -0.002(3) 0.006(6)
C9A 0.096(8) 0.132(9) 0.072(6) -0.004(6) -0.011(6) 0.056(7)
C10A 0.061(5) 0.124(8) 0.049(4) 0.023(5) -0.009(4) 0.012(5)
C11A 0.049(5) 0.130(9) 0.047(4) -0.013(5) -0.015(4) -0.007(5)
C12A 0.043(5) 0.108(8) 0.064(6) -0.001(5) -0.022(4) -0.017(5)
O2G 0.036(3) 0.063(3) 0.036(3) 0.005(2) -0.011(2) -0.006(2)
C7G 0.028(4) 0.103(7) 0.040(4) 0.017(4) -0.012(3) 0.005(4)
C8G 0.037(5) 0.117(15) 0.040(6) 0.000(7) -0.024(4) -0.002(7)
C9G 0.033(3) 0.100(6) 0.050(4) 0.008(4) -0.007(3) -0.003(3)
C10G 0.052(5) 0.161(9) 0.055(5) 0.052(6) -0.005(4) 0.020(5)
C11G 0.056(5) 0.149(10) 0.050(5) -0.014(6) -0.032(4) 0.006(6)
C12G 0.044(5) 0.141(10) 0.053(5) 0.003(6) 0.010(4) 0.002(5)
C1B 0.0388(16) 0.0540(18) 0.0210(12) -0.0022(11) -0.0057(11) -0.0013(13)
C2B 0.0378(15) 0.0555(18) 0.0197(12) 0.0003(11) -0.0029(11) -0.0017(13)
C3B 0.0524(19) 0.0576(19) 0.0299(15) 0.0032(13) -0.0067(13) 0.0059(15)
C4B 0.0480(19) 0.077(2) 0.0335(16) -0.0008(15) -0.0102(14) 0.0139(17)
C5B 0.0362(17) 0.090(3) 0.0250(14) -0.0081(15) -0.0059(12) 0.0044(16)
C6B 0.0390(16) 0.065(2) 0.0257(14) -0.0058(13) -0.0035(12) -0.0091(14)
B1B 0.037(2) 0.149(5) 0.037(2) -0.036(3) -0.0076(17) 0.006(3)
O1B 0.029(3) 0.139(7) 0.049(3) -0.033(4) -0.011(2) 0.000(3)
O2B 0.0382(19) 0.103(3) 0.049(2) 0.008(2) -0.0190(16) -0.0031(19)
C7B 0.033(3) 0.131(6) 0.043(3) -0.029(3) -0.004(2) -0.013(3)
C8B 0.038(3) 0.152(9) 0.035(3) 0.005(4) -0.020(3) -0.013(4)
C9B 0.036(2) 0.096(4) 0.068(3) -0.015(3) -0.008(2) 0.000(2)
C10B 0.050(4) 0.221(9) 0.085(5) -0.091(6) -0.003(3) -0.026(4)
C11B 0.044(4) 0.145(7) 0.061(4) 0.021(4) -0.015(3) 0.000(4)
C12B 0.063(4) 0.259(13) 0.039(4) 0.037(5) -0.028(3) -0.051(6)
O1F 0.023(8) 0.089(11) 0.040(6) 0.019(7) -0.013(6) -0.018(7)
O2F 0.038(5) 0.058(6) 0.033(5) -0.001(4) -0.003(4) 0.012(4)
C7F 0.031(7) 0.080(12) 0.048(10) -0.018(9) -0.007(7) -0.012(7)
C8F 0.026(7) 0.110(15) 0.033(9) -0.007(8) 0.010(6) 0.015(8)
C9F 0.080(14) 0.122(17) 0.082(13) 0.018(12) -0.014(11) -0.051(12)
C10F 0.044(8) 0.097(11) 0.040(7) -0.026(7) -0.010(6) 0.002(7)
C11F 0.029(8) 0.16(2) 0.040(8) -0.005(10) 0.000(7) 0.023(10)
C12F 0.056(9) 0.107(13) 0.037(8) 0.019(8) -0.016(6) 0.021(9)
C1C 0.0243(13) 0.0546(18) 0.0328(14) -0.0054(12) -0.0021(11) -0.0012(12)
C2C 0.0260(14) 0.0527(18) 0.0374(15) -0.0024(13) 0.0084(11) -0.0018(12)
C3C 0.0465(18) 0.0550(19) 0.0495(18) -0.0023(15) 0.0197(15) 0.0039(14)
C4C 0.0439(18) 0.063(2) 0.0411(17) -0.0080(15) 0.0144(14) 0.0045(15)
C5C 0.0272(14) 0.063(2) 0.0354(15) -0.0029(13) 0.0012(12) 0.0015(13)
C6C 0.0312(14) 0.0521(17) 0.0330(14) 0.0005(12) -0.0054(11) -0.0016(12)
B1C 0.0303(17) 0.070(2) 0.0329(17) -0.0021(16) -0.0010(13) 0.0009(15)
O1C 0.0518(14) 0.0770(16) 0.0317(11) 0.0013(10) -0.0059(10) 0.0041(12)
O2C 0.0580(15) 0.0739(16) 0.0339(11) -0.0076(10) 0.0061(10) -0.0023(12)
C7C 0.058(2) 0.102(3) 0.0278(16) 0.0045(17) -0.0102(15) -0.001(2)
C8C 0.063(2) 0.084(3) 0.0278(15) -0.0062(16) -0.0005(15) -0.0041(19)
C9C 0.082(3) 0.097(3) 0.0393(19) 0.0163(19) 0.0048(19) 0.015(2)
C10C 0.059(3) 0.173(5) 0.055(2) 0.011(3) -0.025(2) 0.008(3)
C11C 0.058(2) 0.088(3) 0.0358(17) -0.0051(17) 0.0130(15) -0.0006(19)
C12C 0.099(3) 0.116(4) 0.0355(19) -0.016(2) -0.004(2) -0.028(3)
C1D 0.0273(14) 0.0532(17) 0.0334(14) -0.0026(12) -0.0014(11) -0.0033(12)
C2D 0.0288(14) 0.0520(17) 0.0387(16) -0.0045(13) 0.0119(12) -0.0041(12)
C3D 0.058(2) 0.0537(19) 0.0498(19) -0.0037(15) 0.0287(16) -0.0126(16)
C4D 0.063(2) 0.059(2) 0.0493(19) 0.0042(16) 0.0282(17) -0.0131(17)
C5D 0.0314(15) 0.061(2) 0.0389(16) -0.0059(14) 0.0093(12) -0.0088(13)
C6D 0.0334(15) 0.0535(18) 0.0333(14) -0.0068(13) -0.0028(12) 0.0000(12)
B1D 0.0362(18) 0.068(2) 0.0383(19) -0.0086(17) 0.0060(15) -0.0112(16)
O1D 0.134(3) 0.085(2) 0.0268(12) -0.0076(12) -0.0111(14) 0.0352(18)
O2D 0.034(2) 0.064(3) 0.027(2) 0.0010(18) 0.0052(19) -0.006(2)
C7D 0.068(6) 0.084(8) 0.018(3) 0.002(4) 0.008(4) -0.006(5)
C8D 0.067(5) 0.090(6) 0.028(3) -0.002(3) -0.003(3) -0.005(4)
C9D 0.086(8) 0.082(9) 0.029(7) -0.032(7) 0.028(6) -0.054(7)
C10D 0.065(8) 0.092(11) 0.025(5) -0.005(7) 0.009(4) 0.011(8)
C11D 0.124(18) 0.141(18) 0.046(13) 0.023(10) 0.011(11) 0.050(12)
C12D 0.062(6) 0.145(10) 0.061(6) -0.003(6) -0.019(4) -0.033(7)
O2E 0.056(3) 0.076(3) 0.030(2) 0.002(2) 0.004(2) 0.003(3)
C7E 0.048(4) 0.073(5) 0.022(3) -0.001(3) 0.002(3) -0.017(4)
C8E 0.052(5) 0.057(5) 0.024(3) 0.001(3) 0.002(3) -0.012(3)
C9E 0.139(16) 0.109(13) 0.049(10) -0.056(7) 0.020(8) -0.041(10)
C10E 0.070(6) 0.100(7) 0.046(4) 0.010(5) -0.027(4) -0.027(5)
C11E 0.049(5) 0.082(9) 0.040(6) -0.023(5) 0.023(4) -0.016(6)
C12E 0.066(10) 0.089(11) 0.027(8) -0.014(7) 0.003(6) -0.037(9)
C1 0.027(3) 0.110(5) 0.047(3) -0.026(3) 0.002(2) -0.011(3)
Cl1 0.0800(11) 0.1361(17) 0.0385(7) -0.0049(8) 0.0047(7) -0.0256(11)
Cl2 0.1046(16) 0.162(2) 0.0564(10) 0.0338(13) 0.0025(10) -0.0335(16)
C2 0.035(3) 0.071(4) 0.073(5) -0.026(4) -0.017(3) 0.010(3)
Cl3 0.0940(16) 0.138(2) 0.0559(12) -0.0203(12) -0.0031(11) -0.0012(14)
Cl4 0.0623(13) 0.181(3) 0.0611(12) -0.0083(15) 0.0038(10) 0.0034(14)
O1M 0.112(6) 0.080(4) 0.141(7) -0.033(4) -0.058(5) 0.041(4)
C1M 0.141(13) 0.073(7) 0.211(17) 0.010(8) -0.087(12) -0.003(8)
O2M 0.109(8) 0.094(6) 0.164(10) -0.001(6) -0.065(7) 0.007(6)
C2M 0.18(2) 0.124(15) 0.40(4) 0.11(2) -0.18(3) -0.066(15)

loop_
_atom_type_symbol
_atom_type_description
_atom_type_scat_dispersion_real
_atom_type_scat_dispersion_imag
_atom_type_scat_source
C C 0.0033 0.0016 'International Tables Vol C Tables 4.2.6.8 and 6.1.1.4'
H H 0.0000 0.0000 'International Tables Vol C Tables 4.2.6.8 and 6.1.1.4'
N N 0.0061 0.0033 'International Tables Vol C Tables 4.2.6.8 and 6.1.1.4'
O O 0.0106 0.0060 'International Tables Vol C Tables 4.2.6.8 and 6.1.1.4'
Cl Cl 0.1484 0.1585 'International Tables Vol C Tables 4.2.6.8 and 6.1.1.4'
B B 0.0013 0.0007 'International Tables Vol C Tables 4.2.6.8 and 6.1.1.4'

loop_
_geom_angle_atom_site_label_1
_geom_angle_atom_site_label_2
_geom_angle_atom_site_label_3
_geom_angle
N2 N1 C1B 124.7(2)
N2 N1 C1A 125.2(2)
C1B N1 C1A 110.0(3)
N1 N2 C1C 125.1(2)
N1 N2 C1D 124.5(2)
C1C N2 C1D 110.3(3)
C6A C1A N1 129.9(3)
C6A C1A C2A 122.3(3)
N1 C1A C2A 107.8(2)
C3A C2A C1A 119.4(3)
C3A C2A C2B 133.5(3)
C1A C2A C2B 107.1(2)
C4A C3A C2A 118.4(3)
C4A C3A H3A 120.8
C2A C3A H3A 120.8
C3A C4A C5A 122.6(3)
C3A C4A H4A 118.7
C5A C4A H4A 118.7
C4A C5A C6A 119.9(3)
C4A C5A B1A 119.9(3)
C6A C5A B1A 120.3(4)
C1A C6A C5A 117.4(3)
C1A C6A H6A 121.3
C5A C6A H6A 121.3
O2A B1A O1A 102.2(5)
O1A B1A O2G 120.6(3)
O2A B1A C5A 132.3(5)
O1A B1A C5A 123.3(4)
O2G B1A C5A 114.4(4)
B1A O1A C7G 122.1(6)
B1A O1A C7A 96.3(5)
B1A O2A C8A 130.8(8)
C9A C7A C8A 117.9(10)
C9A C7A C10A 109.7(8)
C8A C7A C10A 110.3(9)
C9A C7A O1A 107.4(9)
C8A C7A O1A 112.7(7)
C10A C7A O1A 96.8(7)
O2A C8A C11A 143.5(9)
O2A C8A C7A 83.2(8)
C11A C8A C7A 116.1(9)
O2A C8A C12A 106.5(8)
C11A C8A C12A 103.8(8)
C7A C8A C12A 91.4(8)
C7A C9A H9A1 109.5
C7A C9A H9A2 109.5
H9A1 C9A H9A2 109.5
C7A C9A H9A3 109.5
H9A1 C9A H9A3 109.5
H9A2 C9A H9A3 109.5
C7A C10A H10A 109.5
C7A C10A H10B 109.5
H10A C10A H10B 109.5
C7A C10A H10C 109.5
H10A C10A H10C 109.5
H10B C10A H10C 109.5
C8A C11A H11A 109.5
C8A C11A H11B 109.5
H11A C11A H11B 109.5
C8A C11A H11C 109.5
H11A C11A H11C 109.5
H11B C11A H11C 109.5
C8A C12A H12A 109.5
C8A C12A H12B 109.5
H12A C12A H12B 109.5
C8A C12A H12C 109.5
H12A C12A H12C 109.5
H12B C12A H12C 109.5
B1A O2G C8G 82.6(5)
O1A C7G C10G 117.5(7)
O1A C7G C9G 107.7(6)
C10G C7G C9G 110.6(9)
O1A C7G C8G 92.9(8)
C10G C7G C8G 114.1(9)
C9G C7G C8G 113.0(8)
C11G C8G C7G 114.6(12)
C11G C8G C12G 112.0(11)
C7G C8G C12G 131.1(10)
C11G C8G O2G 80.3(8)
C7G C8G O2G 116.6(8)
C12G C8G O2G 84.9(8)
C7G C9G H9G1 109.5
C7G C9G H9G2 109.5
H9G1 C9G H9G2 109.5
C7G C9G H9G3 109.5
H9G1 C9G H9G3 109.5
H9G2 C9G H9G3 109.5
C7G C10G H10X 109.5
C7G C10G H10Y 109.5
H10X C10G H10Y 109.5
C7G C10G H10Z 109.5
H10X C10G H10Z 109.5
H10Y C10G H10Z 109.5
C8G C11G H11X 109.5
C8G C11G H11Y 109.5
H11X C11G H11Y 109.5
C8G C11G H11Z 109.5
H11X C11G H11Z 109.5
H11Y C11G H11Z 109.5
C8G C12G H12X 109.5
C8G C12G H12Y 109.5
H12X C12G H12Y 109.5
C8G C12G H12Z 109.5
H12X C12G H12Z 109.5
H12Y C12G H12Z 109.5
N1 C1B C6B 129.9(3)
N1 C1B C2B 107.7(2)
C6B C1B C2B 122.3(3)
C3B C2B C1B 118.9(3)
C3B C2B C2A 133.8(3)
C1B C2B C2A 107.3(2)
C4B C3B C2B 118.8(3)
C4B C3B H3B 120.6
C2B C3B H3B 120.6
C3B C4B C5B 122.3(3)
C3B C4B H4B 118.8
C5B C4B H4B 118.8
C4B C5B C6B 119.6(3)
C4B C5B B1B 120.9(4)
C6B C5B B1B 119.5(4)
C1B C6B C5B 118.1(3)
C1B C6B H6B 121.0
C5B C6B H6B 121.0
O2B B1B O1B 112.9(5)
O1F B1B C5B 140.5(9)
O2B B1B C5B 127.4(5)
O1B B1B C5B 119.1(5)
O1F B1B O2F 109.2(9)
C5B B1B O2F 106.9(5)
B1B O1B C7B 106.0(5)
B1B O2B C8B 109.9(6)
O1B C7B C10B 109.0(5)
O1B C7B C9B 105.5(5)
C10B C7B C9B 109.8(6)
O1B C7B C8B 101.8(6)
C10B C7B C8B 116.4(6)
C9B C7B C8B 113.3(5)
O2B C8B C11B 109.2(7)
O2B C8B C12B 105.1(6)
C11B C8B C12B 110.1(7)
O2B C8B C7B 102.0(5)
C11B C8B C7B 114.9(6)
C12B C8B C7B 114.6(8)
C7B C9B H9B1 109.5
C7B C9B H9B2 109.5
H9B1 C9B H9B2 109.5
C7B C9B H9B3 109.5
H9B1 C9B H9B3 109.5
H9B2 C9B H9B3 109.5
C7B C10B H10D 109.5
C7B C10B H10E 109.5
H10D C10B H10E 109.5
C7B C10B H10F 109.5
H10D C10B H10F 109.5
H10E C10B H10F 109.5
C8B C11B H11D 109.5
C8B C11B H11E 109.5
H11D C11B H11E 109.5
C8B C11B H11F 109.5
H11D C11B H11F 109.5
H11E C11B H11F 109.5
C8B C12B H12D 109.5
C8B C12B H12E 109.5
H12D C12B H12E 109.5
C8B C12B H12F 109.5
H12D C12B H12F 109.5
H12E C12B H12F 109.5
B1B O1F C7F 114.6(15)
C8F O2F B1B 100.4(11)
O1F C7F C9F 107.5(17)
O1F C7F C10F 103.6(15)
C9F C7F C10F 109.2(15)
O1F C7F C8F 106.2(14)
C9F C7F C8F 119.7(17)
C10F C7F C8F 109.4(15)
O2F C8F C12F 109.8(16)
O2F C8F C11F 103.8(13)
C12F C8F C11F 110.5(14)
O2F C8F C7F 103.0(11)
C12F C8F C7F 116.7(14)
C11F C8F C7F 112.0(19)
C7F C9F H9B4 109.5
C7F C9F H9B5 109.5
H9B4 C9F H9B5 109.5
C7F C9F H9B6 109.5
H9B4 C9F H9B6 109.5
H9B5 C9F H9B6 109.5
C7F C10F H10U 109.5
C7F C10F H10V 109.5
H10U C10F H10V 109.5
C7F C10F H10W 109.5
H10U C10F H10W 109.5
H10V C10F H10W 109.5
C8F C11F H11U 109.5
C8F C11F H11V 109.5
H11U C11F H11V 109.5
C8F C11F H11W 109.5
H11U C11F H11W 109.5
H11V C11F H11W 109.5
C8F C12F H12U 109.5
C8F C12F H12V 109.5
H12U C12F H12V 109.5
C8F C12F H12W 109.5
H12U C12F H12W 109.5
H12V C12F H12W 109.5
C6C C1C N2 129.8(3)
C6C C1C C2C 122.6(3)
N2 C1C C2C 107.5(2)
C3C C2C C1C 119.4(3)
C3C C2C C2D 133.0(3)
C1C C2C C2D 107.6(2)
C4C C3C C2C 118.6(3)
C4C C3C H3C 120.7
C2C C3C H3C 120.7
C3C C4C C5C 122.4(3)
C3C C4C H4C 118.8
C5C C4C H4C 118.8
C6C C5C C4C 119.1(3)
C6C C5C B1C 122.5(3)
C4C C5C B1C 118.3(3)
C1C C6C C5C 117.9(3)
C1C C6C H6C 121.1
C5C C6C H6C 121.1
O2C B1C O1C 114.0(3)
O2C B1C C5C 121.2(3)
O1C B1C C5C 124.8(3)
B1C O1C C7C 106.1(3)
B1C O2C C8C 107.2(3)
O1C C7C C9C 108.4(3)
O1C C7C C8C 102.8(3)
C9C C7C C8C 115.8(3)
O1C C7C C10C 105.8(3)
C9C C7C C10C 110.0(4)
C8C C7C C10C 113.2(4)
O2C C8C C11C 107.5(3)
O2C C8C C12C 106.7(3)
C11C C8C C12C 109.8(3)
O2C C8C C7C 102.5(3)
C11C C8C C7C 112.7(3)
C12C C8C C7C 116.9(3)
C7C C9C H9C1 109.5
C7C C9C H9C2 109.5
H9C1 C9C H9C2 109.5
C7C C9C H9C3 109.5
H9C1 C9C H9C3 109.5
H9C2 C9C H9C3 109.5
C7C C10C H10G 109.5
C7C C10C H10H 109.5
H10G C10C H10H 109.5
C7C C10C H10I 109.5
H10G C10C H10I 109.5
H10H C10C H10I 109.5
C8C C11C H11G 109.5
C8C C11C H11H 109.5
H11G C11C H11H 109.5
C8C C11C H11I 109.5
H11G C11C H11I 109.5
H11H C11C H11I 109.5
C8C C12C H12G 109.5
C8C C12C H12H 109.5
H12G C12C H12H 109.5
C8C C12C H12I 109.5
H12G C12C H12I 109.5
H12H C12C H12I 109.5
C6D C1D N2 130.2(3)
C6D C1D C2D 122.2(3)
N2 C1D C2D 107.5(2)
C3D C2D C1D 119.2(3)
C3D C2D C2C 133.7(3)
C1D C2D C2C 107.0(3)
C4D C3D C2D 118.5(3)
C4D C3D H3D 120.7
C2D C3D H3D 120.7
C3D C4D C5D 122.6(3)
C3D C4D H4D 118.7
C5D C4D H4D 118.7
C6D C5D C4D 119.0(3)
C6D C5D B1D 123.0(3)
C4D C5D B1D 118.1(3)
C1D C6D C5D 118.4(3)
C1D C6D H6D 120.8
C5D C6D H6D 120.8
O2D B1D O1D 109.7(4)
O1D B1D O2E 111.3(3)
O2D B1D C5D 121.2(4)
O1D B1D C5D 126.1(3)
O2E B1D C5D 119.6(4)
B1D O1D C7E 109.1(4)
B1D O1D C7D 100.3(5)
B1D O2D C8D 100.6(4)
C9D C7D C8D 127.2(14)
C9D C7D C10D 104.9(13)
C8D C7D C10D 112.0(11)
C9D C7D O1D 94.6(10)
C8D C7D O1D 99.5(6)
C10D C7D O1D 118.2(9)
C11D C8D C7D 113.2(12)
C11D C8D C12D 114.9(11)
C7D C8D C12D 111.7(9)
C11D C8D O2D 100.4(10)
C7D C8D O2D 79.3(5)
C12D C8D O2D 132.3(6)
C7D C9D H9D1 109.5
C7D C9D H9D2 109.5
H9D1 C9D H9D2 109.5
C7D C9D H9D3 109.5
H9D1 C9D H9D3 109.5
H9D2 C9D H9D3 109.5
C7D C10D H10J 109.5
C7D C10D H10K 109.5
H10J C10D H10K 109.5
C7D C10D H10L 109.5
H10J C10D H10L 109.5
H10K C10D H10L 109.5
C8D C11D H11J 109.5
C8D C11D H11K 109.5
H11J C11D H11K 109.5
C8D C11D H11L 109.5
H11J C11D H11L 109.5
H11K C11D H11L 109.5
C8D C12D H12J 109.5
C8D C12D H12K 109.5
H12J C12D H12K 109.5
C8D C12D H12L 109.5
H12J C12D H12L 109.5
H12K C12D H12L 109.5
B1D O2E C8E 87.1(4)
O1D C7E C10E 114.9(7)
O1D C7E C9E 116.7(14)
C10E C7E C9E 100.5(15)
O1D C7E C8E 94.3(5)
C10E C7E C8E 115.3(7)
C9E C7E C8E 116.1(12)
C11E C8E C7E 112.0(10)
C11E C8E C12E 113.8(11)
C7E C8E C12E 115.9(6)
C11E C8E O2E 135.8(8)
C7E C8E O2E 88.8(5)
C12E C8E O2E 88.0(8)
C7E C9E H9E1 109.5
C7E C9E H9E2 109.5
H9E1 C9E H9E2 109.5
C7E C9E H9E3 109.5
H9E1 C9E H9E3 109.5
H9E2 C9E H9E3 109.5
C7E C10E H10M 109.5
C7E C10E H10N 109.5
H10M C10E H10N 109.5
C7E C10E H10O 109.5
H10M C10E H10O 109.5
H10N C10E H10O 109.5
C8E C11E H11M 109.5
C8E C11E H11N 109.5
H11M C11E H11N 109.5
C8E C11E H11O 109.5
H11M C11E H11O 109.5
H11N C11E H11O 109.5
C8E C12E H121 109.5
C8E C12E H122 109.5
H121 C12E H122 109.5
C8E C12E H123 109.5
H121 C12E H123 109.5
H122 C12E H123 109.5
Cl1 C1 Cl2 108.6(3)
Cl1 C1 H1A 110.0
Cl2 C1 H1A 110.0
Cl1 C1 H1B 110.0
Cl2 C1 H1B 110.0
H1A C1 H1B 108.4
Cl4 C2 Cl3 112.6(4)
Cl4 C2 H2A 109.1
Cl3 C2 H2A 109.1
Cl4 C2 H2B 109.1
Cl3 C2 H2B 109.1
H2A C2 H2B 107.8
Cl5 C3 Cl6 118.9(19)
Cl5 C3 H3E 107.6
Cl6 C3 H3E 107.6
Cl5 C3 H3F 107.6
Cl6 C3 H3F 107.6
H3E C3 H3F 107.0
Cl8 C4 Cl7 118.2(19)
Cl8 C4 H4E 107.8
Cl7 C4 H4E 107.8
Cl8 C4 H4F 107.8
Cl7 C4 H4F 107.8
H4E C4 H4F 107.1
C1M O1M H1M 125.1
O1M C1M H1M1 109.3
O1M C1M H1M2 109.4
H1M1 C1M H1M2 109.5
O1M C1M H1M3 109.8
H1M1 C1M H1M3 109.5
H1M2 C1M H1M3 109.5
C2M O2M H2M 109.8
O2M C2M H2M1 109.0
O2M C2M H2M2 109.8
H2M1 C2M H2M2 109.5
O2M C2M H2M3 109.7
H2M1 C2M H2M3 109.5
H2M2 C2M H2M3 109.5
Cl10 C5 Cl9 101(2)
Cl10 C5 H5A 111.7
Cl9 C5 H5A 111.7
Cl10 C5 H5B 111.7
Cl9 C5 H5B 111.7
H5A C5 H5B 109.4

loop_
_geom_bond_atom_site_label_1
_geom_bond_atom_site_label_2
_geom_bond_distance
N1 N2 1.366(4)
N1 C1B 1.386(4)
N1 C1A 1.392(4)
N2 C1C 1.395(4)
N2 C1D 1.398(4)
C1A C6A 1.388(4)
C1A C2A 1.401(4)
C2A C3A 1.396(4)
C2A C2B 1.445(4)
C3A C4A 1.369(5)
C3A H3A 0.9500
C4A C5A 1.391(5)
C4A H4A 0.9500
C5A C6A 1.403(5)
C5A B1A 1.561(5)
C6A H6A 0.9500
B1A O2A 1.227(7)
B1A O1A 1.365(6)
B1A O2G 1.535(8)
O1A C7G 1.394(7)
O1A C7A 1.608(11)
O2A C8A 1.369(12)
C7A C9A 1.499(14)
C7A C8A 1.542(17)
C7A C10A 1.549(13)
C8A C11A 1.506(13)
C8A C12A 1.651(15)
C9A H9A1 0.9800
C9A H9A2 0.9800
C9A H9A3 0.9800
C10A H10A 0.9800
C10A H10B 0.9800
C10A H10C 0.9800
C11A H11A 0.9800
C11A H11B 0.9800
C11A H11C 0.9800
C12A H12A 0.9800
C12A H12B 0.9800
C12A H12C 0.9800
O2G C8G 1.883(15)
C7G C10G 1.506(10)
C7G C9G 1.517(13)
C7G C8G 1.589(17)
C8G C11G 1.533(16)
C8G C12G 1.63(2)
C9G H9G1 0.9800
C9G H9G2 0.9800
C9G H9G3 0.9800
C10G H10X 0.9800
C10G H10Y 0.9800
C10G H10Z 0.9800
C11G H11X 0.9800
C11G H11Y 0.9800
C11G H11Z 0.9800
C12G H12X 0.9800
C12G H12Y 0.9800
C12G H12Z 0.9800
C1B C6B 1.387(4)
C1B C2B 1.404(4)
C2B C3B 1.399(4)
C3B C4B 1.377(5)
C3B H3B 0.9500
C4B C5B 1.394(5)
C4B H4B 0.9500
C5B C6B 1.400(5)
C5B B1B 1.558(5)
C6B H6B 0.9500
B1B O1F 1.18(2)
B1B O2B 1.298(6)
B1B O1B 1.436(12)
B1B O2F 1.715(11)
O1B C7B 1.493(8)
O2B C8B 1.466(8)
C7B C10B 1.518(8)
C7B C9B 1.526(8)
C7B C8B 1.576(13)
C8B C11B 1.516(11)
C8B C12B 1.529(9)
C9B H9B1 0.9800
C9B H9B2 0.9800
C9B H9B3 0.9800
C10B H10D 0.9800
C10B H10E 0.9800
C10B H10F 0.9800
C11B H11D 0.9800
C11B H11E 0.9800
C11B H11F 0.9800
C12B H12D 0.9800
C12B H12E 0.9800
C12B H12F 0.9800
O1F C7F 1.47(2)
O2F C8F 1.472(18)
C7F C9F 1.48(2)
C7F C10F 1.52(2)
C7F C8F 1.56(3)
C8F C12F 1.49(2)
C8F C11F 1.54(2)
C9F H9B4 0.9800
C9F H9B5 0.9800
C9F H9B6 0.9800
C10F H10U 0.9800
C10F H10V 0.9800
C10F H10W 0.9800
C11F H11U 0.9800
C11F H11V 0.9800
C11F H11W 0.9800
C12F H12U 0.9800
C12F H12V 0.9800
C12F H12W 0.9800
C1C C6C 1.391(4)
C1C C2C 1.397(4)
C2C C3C 1.395(4)
C2C C2D 1.458(4)
C3C C4C 1.376(4)
C3C H3C 0.9500
C4C C5C 1.413(5)
C4C H4C 0.9500
C5C C6C 1.400(4)
C5C B1C 1.558(4)
C6C H6C 0.9500
B1C O2C 1.356(4)
B1C O1C 1.363(5)
O1C C7C 1.469(4)
O2C C8C 1.467(4)
C7C C9C 1.509(6)
C7C C8C 1.542(6)
C7C C10C 1.544(5)
C8C C11C 1.513(5)
C8C C12C 1.533(5)
C9C H9C1 0.9800
C9C H9C2 0.9800
C9C H9C3 0.9800
C10C H10G 0.9800
C10C H10H 0.9800
C10C H10I 0.9800
C11C H11G 0.9800
C11C H11H 0.9800
C11C H11I 0.9800
C12C H12G 0.9800
C12C H12H 0.9800
C12C H12I 0.9800
C1D C6D 1.386(4)
C1D C2D 1.402(4)
C2D C3D 1.394(5)
C3D C4D 1.371(5)
C3D H3D 0.9500
C4D C5D 1.409(5)
C4D H4D 0.9500
C5D C6D 1.393(4)
C5D B1D 1.562(4)
C6D H6D 0.9500
B1D O2D 1.290(6)
B1D O1D 1.326(5)
B1D O2E 1.478(6)
O1D C7E 1.409(7)
O1D C7D 1.656(8)
O2D C8D 1.775(8)
C7D C9D 1.45(3)
C7D C8D 1.511(13)
C7D C10D 1.53(2)
C8D C11D 1.42(2)
C8D C12D 1.543(12)
C9D H9D1 0.9800
C9D H9D2 0.9800
C9D H9D3 0.9800
C10D H10J 0.9800
C10D H10K 0.9800
C10D H10L 0.9800
C11D H11J 0.9800
C11D H11K 0.9800
C11D H11L 0.9800
C12D H12J 0.9800
C12D H12K 0.9800
C12D H12L 0.9800
O2E C8E 1.736(9)
C7E C10E 1.516(11)
C7E C9E 1.56(4)
C7E C8E 1.586(10)
C8E C11E 1.50(2)
C8E C12E 1.65(2)
C9E H9E1 0.9800
C9E H9E2 0.9800
C9E H9E3 0.9800
C10E H10M 0.9800
C10E H10N 0.9800
C10E H10O 0.9800
C11E H11M 0.9800
C11E H11N 0.9800
C11E H11O 0.9800
C12E H121 0.9800
C12E H122 0.9800
C12E H123 0.9800
C1 Cl1 1.741(5)
C1 Cl2 1.807(7)
C1 H1A 0.9900
C1 H1B 0.9900
C2 Cl4 1.756(9)
C2 Cl3 1.772(7)
C2 H2A 0.9900
C2 H2B 0.9900
C3 Cl5 1.712(19)
C3 Cl6 1.72(2)
C3 H3E 0.9900
C3 H3F 0.9900
C4 Cl8 1.73(2)
C4 Cl7 1.75(2)
C4 H4E 0.9900
C4 H4F 0.9900
O1M C1M 1.453(9)
O1M H1M 0.8508
C1M H1M1 0.9800
C1M H1M2 0.9800
C1M H1M3 0.9800
O2M C2M 1.440(10)
O2M H2M 0.8400
C2M H2M1 0.9800
C2M H2M2 0.9800
C2M H2M3 0.9800
C5 Cl10 1.75(2)
C5 Cl9 1.76(2)
C5 H5A 0.9900
C5 H5B 0.9900
